data_2311409
loop_
_publ_author_name
'Kang, Linda'
'Lynch, Genevieve'
'Lynch, Will'
'Padgett, Clifford'

_publ_section_title
;
 Manganese(II) chloride complexes with pyridine <i>N</i>-oxide (PNO)
 derivatives and their solid-state structures.
;
_journal_issue 'Pt 10'
_journal_name_full 'Acta crystallographica. Section E, Crystallographic communications'
_journal_page_first 1434
_journal_page_last 1438
_journal_paper_doi 10.1107/S2056989017012038
_journal_volume 73
_journal_year 2017
_chemical_formula_iupac '[Mn2 Cl4 (C6 H7 N O)2 (H2 O)4]'
_chemical_formula_moiety 'C12 H22 Cl4 Mn2 N2 O6'
_chemical_formula_sum 'C12 H22 Cl4 Mn2 N2 O6'
_chemical_formula_weight 541.99
_chemical_name_systematic 'Bis(\m-3-methylpyridine <i>N</i>-oxide)bis[diaquadichloridomanganese(II)]'
_space_group_crystal_system triclinic
_space_group_IT_number 2
_space_group_name_Hall '-P 1'
_space_group_name_H-M_alt 'P -1'
_atom_sites_solution_hydrogens mixed
_atom_sites_solution_primary dual
_audit_creation_method
;
Olex2 1.2
(compiled 2017.03.28 svn.r3405 for OlexSys, GUI svn.r5337)
;
_cell_angle_alpha 98.0330(10)
_cell_angle_beta 99.272(7)
_cell_angle_gamma 113.634(11)
_cell_formula_units_Z 1
_cell_length_a 7.902(7)
_cell_length_b 8.026(7)
_cell_length_c 9.893(8)
_cell_measurement_reflns_used 5886
_cell_measurement_temperature 173(2)
_cell_measurement_theta_max 27.5
_cell_measurement_theta_min 2.8
_cell_volume 552.6(8)
_computing_cell_refinement
;
CrystalClearSM Expert (Rigaku, 2011)
;
_computing_data_collection
;
CrystalClearSM Expert (Rigaku, 2011)
;
_computing_data_reduction
;
CrystalClearSM Expert (Rigaku, 2011)
;
_computing_molecular_graphics
;
<i>OLEX2</i> (Dolomanov <i>et al.</i>,  2009)
;
_computing_publication_material
;
<i>OLEX2</i> (Dolomanov <i>et al.</i>,  2009)
;
_computing_structure_refinement
;
SHELXL2017 (Sheldrick, 2015<i>b</i>)
;
_computing_structure_solution
;
SHELXT (Sheldrick, 2015<i>a</i>)
;
_diffrn_ambient_temperature 173
_diffrn_measured_fraction_theta_full 0.997
_diffrn_measured_fraction_theta_max 0.987
_diffrn_measurement_device_type 'Rigaku XtalLab mini CCD'
_diffrn_measurement_method '\w scans'
_diffrn_radiation_type MoK\a
_diffrn_radiation_wavelength 0.71073
_diffrn_reflns_av_R_equivalents 0.0724
_diffrn_reflns_limit_h_max 10
_diffrn_reflns_limit_h_min -10
_diffrn_reflns_limit_k_max 10
_diffrn_reflns_limit_k_min -10
_diffrn_reflns_limit_l_max 12
_diffrn_reflns_limit_l_min -12
_diffrn_reflns_number 5837
_diffrn_reflns_theta_full 25.242
_diffrn_reflns_theta_max 27.623
_diffrn_reflns_theta_min 2.844
_diffrn_standards_number 0
_exptl_absorpt_coefficient_mu 1.654
_exptl_absorpt_correction_T_max 0.630
_exptl_absorpt_correction_T_min 0.482
_exptl_absorpt_correction_type multi-scan
_exptl_absorpt_process_details
;
(REQAB; Rigaku, 1998)
;
_exptl_crystal_colour 'clear brown'
_exptl_crystal_density_diffrn 1.629
_exptl_crystal_density_method "'not measured"
_exptl_crystal_description Prism
_exptl_crystal_F_000 274
_exptl_crystal_size_max 0.85
_exptl_crystal_size_mid 0.5
_exptl_crystal_size_min 0.275
_refine_diff_density_max 0.562
_refine_diff_density_min -0.414
_refine_ls_extinction_method none
_refine_ls_goodness_of_fit_ref 1.070
_refine_ls_hydrogen_treatment mixed
_refine_ls_matrix_type full
_refine_ls_number_parameters 135
_refine_ls_number_reflns 2553
_refine_ls_number_restraints 4
_refine_ls_restrained_S_all 1.073
_refine_ls_R_factor_all 0.0330
_refine_ls_R_factor_gt 0.0313
_refine_ls_shift/su_max 0.000
_refine_ls_shift/su_mean 0.000
_refine_ls_structure_factor_coef Fsqd
_refine_ls_weighting_details 'w=1/[\s^2^(Fo^2^)+(0.0310P)^2^+0.0230P] where P=(Fo^2^+2Fc^2^)/3'
_refine_ls_weighting_scheme calc
_refine_ls_wR_factor_gt 0.0852
_refine_ls_wR_factor_ref 0.0871
_reflns_number_gt 2375
_reflns_number_total 2553
_reflns_threshold_expression 'I > 2\s(I)'
_cod_data_source_file zl2709sup1.cif
_cod_data_source_block III
_cod_database_code 2311409
_shelx_space_group_comment
;
The symmetry employed for this shelxl refinement is uniquely defined
by the following loop, which should always be used as a source of
symmetry information in preference to the above space-group names.
They are only intended as comments.
;
_shelx_estimated_absorpt_t_min 0.334
_shelx_estimated_absorpt_t_max 0.659

loop_
_space_group_symop_operation_xyz
'x, y, z'
'-x, -y, -z'

loop_
_atom_site_type_symbol
_atom_site_label
_atom_site_fract_x
_atom_site_fract_y
_atom_site_fract_z
_atom_site_U_iso_or_equiv
_atom_site_adp_type
_atom_site_calc_flag
_atom_site_occupancy
Mn Mn1 0.27031(3) 0.40104(3) 0.53553(2) 0.02936(11) Uani d 1
Cl Cl1 0.14922(6) 0.48607(7) 0.73553(4) 0.04342(14) Uani d 1
Cl Cl2 0.32299(6) 0.13672(6) 0.60668(6) 0.04544(15) Uani d 1
O O1 0.56562(15) 0.60090(16) 0.62683(12) 0.0345(3) Uani d 1
O O2 0.2605(2) 0.6467(2) 0.45620(16) 0.0443(3) Uani d 1
H H2A 0.355(3) 0.710(3) 0.436(2) 0.055(7) Uiso d 1
H H2B 0.167(3) 0.639(3) 0.404(2) 0.062(8) Uiso d 1
O O3 0.00694(17) 0.23434(18) 0.37696(14) 0.0395(3) Uani d 1
H H3A -0.069(3) 0.128(2) 0.390(2) 0.062(7) Uiso d 1
H H3B -0.054(4) 0.288(4) 0.352(3) 0.081(10) Uiso d 1
N N1 0.62886(17) 0.71302(18) 0.75570(13) 0.0294(3) Uani d 1
C C1 0.6561(2) 0.8903(2) 0.77007(17) 0.0342(4) Uani d 1
H H1 0.631326 0.934009 0.690425 0.041 Uiso calc 1
C C2 0.7204(3) 1.0102(3) 0.90084(19) 0.0415(4) Uani d 1
C C3 0.7538(3) 0.9400(3) 1.0169(2) 0.0568(6) Uani d 1
H H3 0.795802 1.016517 1.106619 0.068 Uiso calc 1
C C4 0.7250(4) 0.7571(4) 0.9997(2) 0.0611(6) Uani d 1
H H4 0.748138 0.710090 1.077885 0.073 Uiso calc 1
C C5 0.6620(3) 0.6431(3) 0.8670(2) 0.0472(5) Uani d 1
H H5 0.642729 0.519251 0.854911 0.057 Uiso calc 1
C C6 0.7494(4) 1.2087(3) 0.9131(3) 0.0701(7) Uani d 1
H H6A 0.873126 1.282752 0.900126 0.105 Uiso calc 1
H H6B 0.739622 1.256760 1.004510 0.105 Uiso calc 1
H H6C 0.653880 1.213706 0.842403 0.105 Uiso calc 1

loop_
_atom_site_aniso_label
_atom_site_aniso_U_11
_atom_site_aniso_U_22
_atom_site_aniso_U_33
_atom_site_aniso_U_12
_atom_site_aniso_U_13
_atom_site_aniso_U_23
Mn1 0.02821(16) 0.02780(17) 0.03004(17) 0.00959(12) 0.00843(11) 0.00651(12)
Cl1 0.0471(3) 0.0617(3) 0.0309(2) 0.0299(2) 0.01431(18) 0.0142(2)
Cl2 0.0436(3) 0.0349(3) 0.0596(3) 0.0137(2) 0.0151(2) 0.0236(2)
O1 0.0326(6) 0.0310(6) 0.0313(6) 0.0074(5) 0.0091(5) -0.0010(5)
O2 0.0389(7) 0.0414(7) 0.0584(9) 0.0185(6) 0.0137(6) 0.0231(7)
O3 0.0339(6) 0.0322(7) 0.0438(7) 0.0079(5) 0.0039(5) 0.0080(6)
N1 0.0295(6) 0.0293(7) 0.0271(6) 0.0107(5) 0.0061(5) 0.0062(5)
C1 0.0443(9) 0.0307(8) 0.0273(7) 0.0159(7) 0.0082(6) 0.0067(6)
C2 0.0484(10) 0.0363(9) 0.0336(8) 0.0138(8) 0.0112(7) 0.0016(7)
C3 0.0674(13) 0.0598(13) 0.0262(9) 0.0158(11) 0.0049(9) 0.0014(9)
C4 0.0766(14) 0.0687(15) 0.0355(10) 0.0289(12) 0.0028(10) 0.0246(10)
C5 0.0591(11) 0.0424(10) 0.0425(10) 0.0236(9) 0.0064(9) 0.0186(9)
C6 0.105(2) 0.0393(11) 0.0571(14) 0.0257(13) 0.0237(14) -0.0048(10)

loop_
_atom_type_symbol
_atom_type_description
_atom_type_scat_dispersion_real
_atom_type_scat_dispersion_imag
_atom_type_scat_source
C C 0.0033 0.0016 'International Tables Vol C Tables 4.2.6.8 and 6.1.1.4'
H H 0.0000 0.0000 'International Tables Vol C Tables 4.2.6.8 and 6.1.1.4'
Cl Cl 0.1484 0.1585 'International Tables Vol C Tables 4.2.6.8 and 6.1.1.4'
Mn Mn 0.3368 0.7283 'International Tables Vol C Tables 4.2.6.8 and 6.1.1.4'
N N 0.0061 0.0033 'International Tables Vol C Tables 4.2.6.8 and 6.1.1.4'
O O 0.0106 0.0060 'International Tables Vol C Tables 4.2.6.8 and 6.1.1.4'

loop_
_geom_angle_atom_site_label_1
_geom_angle_atom_site_label_2
_geom_angle_atom_site_label_3
_geom_angle_site_symmetry_1
_geom_angle_site_symmetry_3
_geom_angle
Cl1 Mn1 Cl2 . . 98.31(4)
O1 Mn1 Cl1 . . 95.44(6)
O1 Mn1 Cl1 2_666 . 165.45(4)
O1 Mn1 Cl2 2_666 . 89.66(5)
O1 Mn1 Cl2 . . 93.11(7)
O1 Mn1 O1 . 2_666 71.87(7)
O1 Mn1 O2 2_666 . 82.07(6)
O1 Mn1 O2 . . 81.64(7)
O2 Mn1 Cl1 . . 89.20(6)
O2 Mn1 Cl2 . . 171.24(4)
O3 Mn1 Cl1 . . 101.10(7)
O3 Mn1 Cl2 . . 97.13(6)
O3 Mn1 O1 . 2_666 89.88(8)
O3 Mn1 O1 . . 159.02(5)
O3 Mn1 O2 . . 85.76(7)
Mn1 O1 Mn1 . 2_666 108.13(7)
N1 O1 Mn1 . . 124.29(9)
N1 O1 Mn1 . 2_666 127.41(10)
Mn1 O2 H2A . . 114.4(17)
Mn1 O2 H2B . . 121.9(18)
H2A O2 H2B . . 112(2)
Mn1 O3 H3A . . 118.3(16)
Mn1 O3 H3B . . 116(2)
H3A O3 H3B . . 109(3)
C1 N1 O1 . . 119.45(13)
C1 N1 C5 . . 121.69(16)
C5 N1 O1 . . 118.86(16)
N1 C1 H1 . . 119.3
N1 C1 C2 . . 121.31(16)
C2 C1 H1 . . 119.3
C1 C2 C3 . . 117.8(2)
C1 C2 C6 . . 119.87(19)
C3 C2 C6 . . 122.4(2)
C2 C3 H3 . . 120.0
C4 C3 C2 . . 119.99(19)
C4 C3 H3 . . 120.0
C3 C4 H4 . . 119.9
C3 C4 C5 . . 120.16(18)
C5 C4 H4 . . 119.9
N1 C5 C4 . . 119.10(19)
N1 C5 H5 . . 120.5
C4 C5 H5 . . 120.5
C2 C6 H6A . . 109.5
C2 C6 H6B . . 109.5
C2 C6 H6C . . 109.5
H6A C6 H6B . . 109.5
H6A C6 H6C . . 109.5
H6B C6 H6C . . 109.5

loop_
_geom_bond_atom_site_label_1
_geom_bond_atom_site_label_2
_geom_bond_site_symmetry_2
_geom_bond_distance
Mn1 Cl1 . 2.4602(15)
Mn1 Cl2 . 2.4900(19)
Mn1 O1 2_666 2.2228(17)
Mn1 O1 . 2.1792(18)
Mn1 O2 . 2.246(2)
Mn1 O3 . 2.1704(17)
O1 N1 . 1.3411(19)
O2 H2A . 0.791(15)
O2 H2B . 0.802(16)
O3 H3A . 0.863(16)
O3 H3B . 0.795(17)
N1 C1 . 1.334(2)
N1 C5 . 1.340(2)
C1 H1 . 0.9300
C1 C2 . 1.381(2)
C2 C3 . 1.381(3)
C2 C6 . 1.500(3)
C3 H3 . 0.9300
C3 C4 . 1.373(4)
C4 H4 . 0.9300
C4 C5 . 1.377(3)
C5 H5 . 0.9300
C6 H6A . 0.9600
C6 H6B . 0.9600
C6 H6C . 0.9600

loop_
_geom_hbond_atom_site_label_D
_geom_hbond_atom_site_label_H
_geom_hbond_atom_site_label_A
_geom_hbond_site_symmetry_A
_geom_hbond_distance_DH
_geom_hbond_distance_HA
_geom_hbond_distance_DA
_geom_hbond_angle_DHA
_geom_hbond_publ_flag
O2 H2B Cl1 2_566 0.802(16) 2.379(17) 3.147(3) 161(2) yes
O3 H3A Cl2 2_556 0.863(16) 2.275(17) 3.120(2) 167(2) yes
